data_2240599
loop_
_publ_author_name
'Ameram, Nadiah'
'Adam, Farook'
'Fatihah, Nur Nadia'
'Al-Juaid, Salih'

_publ_section_title
;
 Crystal structure of
 2-methyl-<i>N</i>-[(4-methylpyridin-2-yl)carbamothioyl]benzamide
;
_journal_coeditor_code SU5119
_journal_issue 5
_journal_name_full 'Acta Crystallographica Section E'
_journal_page_first o356
_journal_paper_doi 10.1107/S2056989015007860
_journal_volume 71
_journal_year 2015
_chemical_formula_iupac 'C15 H15 N3 O S'
_chemical_formula_moiety 'C15 H15 N3 O S'
_chemical_formula_sum 'C15 H15 N3 O S'
_chemical_formula_weight 285.36
_chemical_name_systematic
;
2-Methyl-<i>N</i>-[(4-methylpyridin-2-yl)carbamothioyl]benzamide
;
_space_group_crystal_system monoclinic
_space_group_IT_number 14
_space_group_name_Hall '-P 2ybc'
_space_group_name_H-M_alt 'P 1 21/c 1'
_symmetry_space_group_name_Hall '-P 2ybc'
_symmetry_space_group_name_H-M 'P 1 21/c 1'
_atom_sites_solution_hydrogens mixed
_audit_creation_method SHELXL-2014/7
_cell_angle_alpha 90
_cell_angle_beta 95.312(2)
_cell_angle_gamma 90
_cell_formula_units_Z 4
_cell_length_a 11.7131(3)
_cell_length_b 6.2423(2)
_cell_length_c 19.5376(5)
_cell_measurement_reflns_used 5643
_cell_measurement_temperature 100.0(10)
_cell_measurement_theta_max 29.96
_cell_measurement_theta_min 2.85
_cell_volume 1422.39(7)
_computing_cell_refinement
;
SAINT (Bruker, 2009)
;
_computing_data_collection
;
APEX2 (Bruker, 2009)
;
_computing_data_reduction
;
SAINT (Bruker, 2009)
;
_computing_molecular_graphics
;
SHELXTL (Sheldrick, 2008)
;
_computing_publication_material
;
SHELXL2014 (Sheldrick, 2015) and PLATON (Spek, 2009)
;
_computing_structure_refinement
;
SHELXL2014 (Sheldrick, 2015)
;
_computing_structure_solution
;
SHELXS2013 (Sheldrick, 2008)
;
_diffrn_ambient_temperature 100.0(10)
_diffrn_measured_fraction_theta_full 1.000
_diffrn_measured_fraction_theta_max 0.998
_diffrn_measurement_device_type
;
Bruker SMART APEXII CCD area-detector
;
_diffrn_measurement_method '\f and \w scans'
_diffrn_radiation_monochromator graphite
_diffrn_radiation_source 'fine-focus sealed tube'
_diffrn_radiation_type MoK\a
_diffrn_radiation_wavelength 0.71073
_diffrn_reflns_av_R_equivalents 0.0306
_diffrn_reflns_limit_h_max 15
_diffrn_reflns_limit_h_min -15
_diffrn_reflns_limit_k_max 8
_diffrn_reflns_limit_k_min -8
_diffrn_reflns_limit_l_max 26
_diffrn_reflns_limit_l_min -26
_diffrn_reflns_number 15037
_diffrn_reflns_theta_full 25.242
_diffrn_reflns_theta_max 28.998
_diffrn_reflns_theta_min 1.746
_exptl_absorpt_coefficient_mu 0.226
_exptl_absorpt_correction_T_max 0.960
_exptl_absorpt_correction_T_min 0.865
_exptl_absorpt_correction_type multi-scan
_exptl_absorpt_process_details
;
(<i>SADABS</i>; Bruker, 2009)
;
_exptl_crystal_colour colourless
_exptl_crystal_density_diffrn 1.333
_exptl_crystal_description block
_exptl_crystal_F_000 600
_exptl_crystal_size_max 0.543
_exptl_crystal_size_mid 0.276
_exptl_crystal_size_min 0.180
_refine_diff_density_max 0.318
_refine_diff_density_min -0.233
_refine_ls_extinction_method none
_refine_ls_goodness_of_fit_ref 1.050
_refine_ls_hydrogen_treatment mixed
_refine_ls_matrix_type full
_refine_ls_number_parameters 191
_refine_ls_number_reflns 3780
_refine_ls_number_restraints 0
_refine_ls_restrained_S_all 1.050
_refine_ls_R_factor_all 0.0480
_refine_ls_R_factor_gt 0.0365
_refine_ls_shift/su_max 0.000
_refine_ls_shift/su_mean 0.000
_refine_ls_structure_factor_coef Fsqd
_refine_ls_weighting_details 'w=1/[\s^2^(Fo^2^)+(0.0369P)^2^+0.6623P] where P=(Fo^2^+2Fc^2^)/3'
_refine_ls_weighting_scheme calc
_refine_ls_wR_factor_gt 0.0857
_refine_ls_wR_factor_ref 0.0933
_reflns_number_gt 3112
_reflns_number_total 3780
_reflns_threshold_expression I>2\s(I)
_cod_data_source_file su5119sup1.cif
_cod_data_source_block I
_cod_database_code 2240599
_shelx_space_group_comment
;
The symmetry employed for this shelxl refinement is uniquely defined
by the following loop, which should always be used as a source of
symmetry information in preference to the above space-group names.
They are only intended as comments.
;
_shelx_estimated_absorpt_t_min 0.887
_shelx_estimated_absorpt_t_max 0.960

loop_
_space_group_symop_operation_xyz
'x, y, z'
'-x, y+1/2, -z+1/2'
'-x, -y, -z'
'x, -y-1/2, z-1/2'

loop_
_atom_site_type_symbol
_atom_site_label
_atom_site_fract_x
_atom_site_fract_y
_atom_site_fract_z
_atom_site_U_iso_or_equiv
_atom_site_adp_type
_atom_site_calc_flag
_atom_site_occupancy
S S1 0.47895(3) 0.33500(6) -0.09032(2) 0.01997(10) Uani d 1
O O1 0.13144(8) 0.65482(17) -0.07451(5) 0.0234(2) Uani d 1
N N1 0.32328(9) 0.59313(19) -0.04676(5) 0.0176(2) Uani d 1
N N2 0.25172(9) 0.3533(2) -0.12933(6) 0.0193(2) Uani d 1
N N3 0.12736(10) 0.1758(2) -0.20438(6) 0.0239(3) Uani d 1
C C1 0.13792(11) 0.8962(2) 0.05748(6) 0.0195(3) Uani d 1
C C2 0.14708(12) 1.0676(2) 0.10348(7) 0.0233(3) Uani d 1
H H2A 0.0875 1.0906 0.1325 0.028 Uiso calc 1
C C3 0.24044(13) 1.2056(2) 0.10816(7) 0.0260(3) Uani d 1
H H3A 0.2440 1.3210 0.1400 0.031 Uiso calc 1
C C4 0.32857(13) 1.1749(2) 0.06622(7) 0.0248(3) Uani d 1
H H4A 0.3930 1.2679 0.0695 0.030 Uiso calc 1
C C5 0.32134(11) 1.0070(2) 0.01962(7) 0.0216(3) Uani d 1
H H5A 0.3811 0.9859 -0.0094 0.026 Uiso calc 1
C C6 0.22749(11) 0.8685(2) 0.01472(6) 0.0179(3) Uani d 1
C C7 0.22010(11) 0.6972(2) -0.03910(6) 0.0179(3) Uani d 1
C C8 0.34405(10) 0.4251(2) -0.09059(6) 0.0171(3) Uani d 1
C C9 0.23574(11) 0.1778(2) -0.17521(6) 0.0190(3) Uani d 1
C C10 0.31741(11) 0.0251(2) -0.18797(7) 0.0205(3) Uani d 1
H H10A 0.3934 0.0348 -0.1665 0.025 Uiso calc 1
C C11 0.28585(12) -0.1427(2) -0.23287(7) 0.0218(3) Uani d 1
C C12 0.17278(13) -0.1482(3) -0.26237(7) 0.0266(3) Uani d 1
H H12A 0.1474 -0.2611 -0.2926 0.032 Uiso calc 1
C C13 0.09824(12) 0.0126(3) -0.24707(7) 0.0290(3) Uani d 1
H H13A 0.0218 0.0073 -0.2680 0.035 Uiso calc 1
C C14 0.03709(12) 0.7467(3) 0.05661(7) 0.0247(3) Uani d 1
H H14A -0.0059 0.7766 0.0962 0.037 Uiso calc 1
H H14B 0.0644 0.5983 0.0589 0.037 Uiso calc 1
H H14C -0.0129 0.7678 0.0141 0.037 Uiso calc 1
C C15 0.37213(13) -0.3085(3) -0.24966(8) 0.0282(3) Uani d 1
H H15A 0.4294 -0.3266 -0.2103 0.042 Uiso calc 1
H H15B 0.4101 -0.2618 -0.2897 0.042 Uiso calc 1
H H15C 0.3331 -0.4452 -0.2599 0.042 Uiso calc 1
H H1N1 0.3827(15) 0.625(3) -0.0167(9) 0.035(5) Uiso d 1
H H1N2 0.1874(14) 0.430(3) -0.1245(8) 0.029(4) Uiso d 1

loop_
_atom_site_aniso_label
_atom_site_aniso_U_11
_atom_site_aniso_U_22
_atom_site_aniso_U_33
_atom_site_aniso_U_12
_atom_site_aniso_U_13
_atom_site_aniso_U_23
S1 0.01482(15) 0.0247(2) 0.02041(15) -0.00071(13) 0.00180(11) -0.00555(13)
O1 0.0187(4) 0.0267(6) 0.0242(5) 0.0014(4) -0.0009(4) -0.0061(4)
N1 0.0162(5) 0.0173(6) 0.0190(5) -0.0010(4) 0.0000(4) -0.0034(4)
N2 0.0157(5) 0.0211(6) 0.0209(5) 0.0004(5) 0.0007(4) -0.0050(5)
N3 0.0199(5) 0.0290(7) 0.0225(5) -0.0020(5) 0.0001(4) -0.0070(5)
C1 0.0210(6) 0.0193(7) 0.0178(6) 0.0018(5) -0.0001(5) 0.0028(5)
C2 0.0296(7) 0.0214(7) 0.0190(6) 0.0051(6) 0.0034(5) 0.0002(6)
C3 0.0394(8) 0.0160(7) 0.0220(6) 0.0017(6) -0.0008(6) -0.0020(5)
C4 0.0304(7) 0.0160(7) 0.0275(7) -0.0041(6) 0.0002(5) 0.0007(6)
C5 0.0246(6) 0.0163(7) 0.0243(6) -0.0007(5) 0.0034(5) 0.0012(5)
C6 0.0204(6) 0.0148(6) 0.0184(5) 0.0014(5) 0.0004(4) 0.0015(5)
C7 0.0189(6) 0.0161(7) 0.0189(5) -0.0004(5) 0.0035(4) 0.0016(5)
C8 0.0179(6) 0.0173(7) 0.0165(5) -0.0017(5) 0.0026(4) -0.0001(5)
C9 0.0199(6) 0.0200(7) 0.0173(5) -0.0045(5) 0.0026(4) -0.0027(5)
C10 0.0205(6) 0.0203(7) 0.0209(6) -0.0010(5) 0.0027(5) -0.0024(5)
C11 0.0292(7) 0.0200(7) 0.0172(6) -0.0037(6) 0.0072(5) 0.0002(5)
C12 0.0325(7) 0.0265(8) 0.0211(6) -0.0078(6) 0.0036(5) -0.0077(6)
C13 0.0242(7) 0.0363(9) 0.0259(7) -0.0075(7) -0.0008(5) -0.0098(7)
C14 0.0231(6) 0.0287(8) 0.0229(6) -0.0014(6) 0.0051(5) -0.0014(6)
C15 0.0384(8) 0.0214(8) 0.0261(7) 0.0016(6) 0.0090(6) -0.0033(6)

loop_
_atom_type_symbol
_atom_type_description
_atom_type_scat_dispersion_real
_atom_type_scat_dispersion_imag
_atom_type_scat_source
C C 0.0033 0.0016 'International Tables Vol C Tables 4.2.6.8 and 6.1.1.4'
H H 0.0000 0.0000 'International Tables Vol C Tables 4.2.6.8 and 6.1.1.4'
N N 0.0061 0.0033 'International Tables Vol C Tables 4.2.6.8 and 6.1.1.4'
O O 0.0106 0.0060 'International Tables Vol C Tables 4.2.6.8 and 6.1.1.4'
S S 0.1246 0.1234 'International Tables Vol C Tables 4.2.6.8 and 6.1.1.4'

loop_
_geom_angle_atom_site_label_1
_geom_angle_atom_site_label_2
_geom_angle_atom_site_label_3
_geom_angle
C8 N1 C7 128.43(11)
C8 N1 H1N1 113.8(12)
C7 N1 H1N1 117.3(12)
C8 N2 C9 132.00(12)
C8 N2 H1N2 113.7(11)
C9 N2 H1N2 114.3(11)
C13 N3 C9 116.57(13)
C2 C1 C6 117.29(13)
C2 C1 C14 119.77(12)
C6 C1 C14 122.91(12)
C3 C2 C1 122.11(13)
C3 C2 H2A 118.9
C1 C2 H2A 118.9
C2 C3 C4 119.94(13)
C2 C3 H3A 120.0
C4 C3 H3A 120.0
C5 C4 C3 119.22(13)
C5 C4 H4A 120.4
C3 C4 H4A 120.4
C4 C5 C6 120.92(13)
C4 C5 H5A 119.5
C6 C5 H5A 119.5
C5 C6 C1 120.51(12)
C5 C6 C7 119.01(12)
C1 C6 C7 120.39(12)
O1 C7 N1 122.59(12)
O1 C7 C6 122.90(12)
N1 C7 C6 114.49(11)
N2 C8 N1 115.02(11)
N2 C8 S1 126.96(11)
N1 C8 S1 118.02(9)
N3 C9 C10 123.84(12)
N3 C9 N2 109.89(12)
C10 C9 N2 126.25(12)
C9 C10 C11 118.80(12)
C9 C10 H10A 120.6
C11 C10 H10A 120.6
C10 C11 C12 117.68(13)
C10 C11 C15 120.66(13)
C12 C11 C15 121.65(13)
C13 C12 C11 119.21(13)
C13 C12 H12A 120.4
C11 C12 H12A 120.4
N3 C13 C12 123.87(13)
N3 C13 H13A 118.1
C12 C13 H13A 118.1
C1 C14 H14A 109.5
C1 C14 H14B 109.5
H14A C14 H14B 109.5
C1 C14 H14C 109.5
H14A C14 H14C 109.5
H14B C14 H14C 109.5
C11 C15 H15A 109.5
C11 C15 H15B 109.5
H15A C15 H15B 109.5
C11 C15 H15C 109.5
H15A C15 H15C 109.5
H15B C15 H15C 109.5

loop_
_geom_bond_atom_site_label_1
_geom_bond_atom_site_label_2
_geom_bond_distance
S1 C8 1.6768(13)
O1 C7 1.2223(15)
N1 C8 1.3898(17)
N1 C7 1.3924(16)
N1 H1N1 0.891(18)
N2 C8 1.3386(16)
N2 C9 1.4166(17)
N2 H1N2 0.903(17)
N3 C13 1.3406(19)
N3 C9 1.3426(16)
C1 C2 1.395(2)
C1 C6 1.4110(18)
C1 C14 1.5041(19)
C2 C3 1.389(2)
C2 H2A 0.9500
C3 C4 1.389(2)
C3 H3A 0.9500
C4 C5 1.386(2)
C4 H4A 0.9500
C5 C6 1.3949(19)
C5 H5A 0.9500
C6 C7 1.4964(18)
C9 C10 1.3895(19)
C10 C11 1.3940(19)
C10 H10A 0.9500
C11 C12 1.3949(19)
C11 C15 1.504(2)
C12 C13 1.381(2)
C12 H12A 0.9500
C13 H13A 0.9500
C14 H14A 0.9800
C14 H14B 0.9800
C14 H14C 0.9800
C15 H15A 0.9800
C15 H15B 0.9800
C15 H15C 0.9800

loop_
_geom_hbond_atom_site_label_D
_geom_hbond_atom_site_label_H
_geom_hbond_atom_site_label_A
_geom_hbond_site_symmetry_A
_geom_hbond_distance_DH
_geom_hbond_distance_HA
_geom_hbond_distance_DA
_geom_hbond_angle_DHA
_geom_hbond_publ_flag
N2 H1N2 O1 . 0.905(17) 1.863(18) 2.6370(16) 142.2(15) yes
C10 H10A S1 . 0.95 2.54 3.2084(14) 127 yes
N1 H1N1 S1 3_665 0.891(18) 2.536(18) 3.4046(11) 165.1(16) yes
C15 H15B S1 2_644 0.98 2.85 3.8248(16) 175 yes

loop_
_geom_torsion_atom_site_label_1
_geom_torsion_atom_site_label_2
_geom_torsion_atom_site_label_3
_geom_torsion_atom_site_label_4
_geom_torsion
C6 C1 C2 C3 -0.6(2)
C14 C1 C2 C3 177.60(13)
C1 C2 C3 C4 -0.1(2)
C2 C3 C4 C5 0.6(2)
C3 C4 C5 C6 -0.4(2)
C4 C5 C6 C1 -0.3(2)
C4 C5 C6 C7 176.50(12)
C2 C1 C6 C5 0.77(19)
C14 C1 C6 C5 -177.37(12)
C2 C1 C6 C7 -175.96(12)
C14 C1 C6 C7 5.90(19)
C8 N1 C7 O1 -3.2(2)
C8 N1 C7 C6 178.21(12)
C5 C6 C7 O1 -136.49(14)
C1 C6 C7 O1 40.29(19)
C5 C6 C7 N1 42.05(17)
C1 C6 C7 N1 -141.17(12)
C9 N2 C8 N1 -174.26(13)
C9 N2 C8 S1 6.2(2)
C7 N1 C8 N2 -1.2(2)
C7 N1 C8 S1 178.38(11)
C13 N3 C9 C10 1.3(2)
C13 N3 C9 N2 -177.29(12)
C8 N2 C9 N3 -177.61(14)
C8 N2 C9 C10 3.9(2)
N3 C9 C10 C11 -0.9(2)
N2 C9 C10 C11 177.46(13)
C9 C10 C11 C12 -0.4(2)
C9 C10 C11 C15 178.39(13)
C10 C11 C12 C13 1.1(2)
C15 C11 C12 C13 -177.63(14)
C9 N3 C13 C12 -0.5(2)
C11 C12 C13 N3 -0.7(2)

_cod_database_fobs_code 2240599
